data_4315906
loop_
_publ_author_name
'Wu-Zui Zheng'
'Peng Wang'
'Li-Ming Wu'
'Yi Liu'
'Ling Chen'

_publ_section_title
;
 Rb16Cd25.39(3)Sb36: An Electron-Deficient Zintl Phase Containing Infinite
 Dodecahedron Chains
;
_journal_name_full 'Inorganic Chemistry'
_journal_page_first 5890
_journal_page_last 5896
_journal_paper_doi 10.1021/ic100360n
_journal_volume 49
_journal_year 2010
_chemical_formula_moiety 'Cd25.47 Rb16 Sb36'
_chemical_formula_sum 'Cd25.47 Rb16 Sb36'
_chemical_formula_weight 8613.35
_chemical_name_systematic
; 
 ? 
;
_space_group_IT_number 63
_symmetry_cell_setting orthorhombic
_symmetry_space_group_name_Hall '-C 2c 2'
_symmetry_space_group_name_H-M 'C m c m'
_atom_sites_solution_primary direct
_atom_sites_solution_secondary difmap
_audit_creation_method SHELXL-97
_cell_angle_alpha 90.00
_cell_angle_beta 90.00
_cell_angle_gamma 90.00
_cell_formula_units_Z 1
_cell_length_a 16.5030(13)
_cell_length_b 12.3899(8)
_cell_length_c 12.4224(9)
_cell_measurement_reflns_used 3588
_cell_measurement_temperature 293(2)
_cell_measurement_theta_max 27.4719
_cell_measurement_theta_min 3.2797
_cell_volume 2540.0(3)
_computing_cell_refinement 'CrystalClear (Rigaku/MSC Inc., 2005)'
_computing_data_collection 'CrystalClear (Rigaku/MSC Inc., 2005)'
_computing_data_reduction 'CrystalClear (Rigaku/MSC Inc., 2005)'
_computing_molecular_graphics 'Bruker SHELXTL'
_computing_publication_material 'Bruker SHELXTL'
_computing_structure_refinement 'SHELXL-97 (Sheldrick, 1997)'
_computing_structure_solution 'SHELXS-97 (Sheldrick, 1990)'
_diffrn_ambient_temperature 293(2)
_diffrn_detector_area_resol_mean 14.6306
_diffrn_measured_fraction_theta_full 0.999
_diffrn_measured_fraction_theta_max 0.999
_diffrn_measurement_device_type Mercury70
_diffrn_measurement_method CCD_Profile_fitting
_diffrn_radiation_monochromator graphite
_diffrn_radiation_source 'fine-focus sealed tube'
_diffrn_radiation_type MoK\a
_diffrn_radiation_wavelength 0.71073
_diffrn_reflns_av_R_equivalents 0.0504
_diffrn_reflns_av_sigmaI/netI 0.0317
_diffrn_reflns_limit_h_max 17
_diffrn_reflns_limit_h_min -21
_diffrn_reflns_limit_k_max 16
_diffrn_reflns_limit_k_min -16
_diffrn_reflns_limit_l_max 15
_diffrn_reflns_limit_l_min -16
_diffrn_reflns_number 9694
_diffrn_reflns_theta_full 27.49
_diffrn_reflns_theta_max 27.49
_diffrn_reflns_theta_min 2.47
_exptl_absorpt_coefficient_mu 22.199
_exptl_absorpt_correction_T_max 1.0000
_exptl_absorpt_correction_T_min 0.2441
_exptl_absorpt_correction_type multi-scan
_exptl_crystal_colour Grey
_exptl_crystal_density_diffrn 5.631
_exptl_crystal_density_method 'not measured'
_exptl_crystal_description Prism
_exptl_crystal_F_000 3651
_exptl_crystal_size_max 0.2000
_exptl_crystal_size_mid 0.0500
_exptl_crystal_size_min 0.0500
_refine_diff_density_max 1.235
_refine_diff_density_min -1.855
_refine_diff_density_rms 0.312
_refine_ls_extinction_coef 0.00041(2)
_refine_ls_extinction_expression Fc^*^=kFc[1+0.001xFc^2^\l^3^/sin(2\q)]^-1/4^
_refine_ls_extinction_method SHELXL
_refine_ls_goodness_of_fit_ref 1.017
_refine_ls_matrix_type full
_refine_ls_number_parameters 62
_refine_ls_number_reflns 1574
_refine_ls_number_restraints 0
_refine_ls_restrained_S_all 1.017
_refine_ls_R_factor_all 0.0291
_refine_ls_R_factor_gt 0.0254
_refine_ls_shift/su_max 0.000
_refine_ls_shift/su_mean 0.000
_refine_ls_structure_factor_coef Fsqd
_refine_ls_weighting_details 'calc w=1/[\s^2^(Fo^2^)+(0.0322P)^2^+0.0000P] where P=(Fo^2^+2Fc^2^)/3'
_refine_ls_weighting_scheme calc
_refine_ls_wR_factor_gt 0.0569
_refine_ls_wR_factor_ref 0.0586
_reflns_number_gt 1423
_reflns_number_total 1574
_reflns_threshold_expression >2sigma(I)
_cod_data_source_file ic100360n_si_001_4.cif
_cod_data_source_block Rb16Cd25.47Sb36
_cod_depositor_comments
;
The following automatic conversions were performed:

'_exptl_absorpt_correction_type' value 'Multi-scan' changed to
'multi-scan' according to the built-in table from CIF Core dictionary
named 'cif_core.dic' version 2.4.1 from 2010-06-29.

Automatic conversion script
Id: cif_fix_values 1646 2011-03-28 12:23:43Z adriana 
;
_cod_database_code 4315906

loop_
_symmetry_equiv_pos_as_xyz
'x, y, z'
'-x, -y, z+1/2'
'-x, y, -z+1/2'
'x, -y, -z'
'x+1/2, y+1/2, z'
'-x+1/2, -y+1/2, z+1/2'
'-x+1/2, y+1/2, -z+1/2'
'x+1/2, -y+1/2, -z'
'-x, -y, -z'
'x, y, -z-1/2'
'x, -y, z-1/2'
'-x, y, z'
'-x+1/2, -y+1/2, -z'
'x+1/2, y+1/2, -z-1/2'
'x+1/2, -y+1/2, z-1/2'
'-x+1/2, y+1/2, z'

loop_
_atom_site_label
_atom_site_type_symbol
_atom_site_fract_x
_atom_site_fract_y
_atom_site_fract_z
_atom_site_U_iso_or_equiv
_atom_site_adp_type
_atom_site_occupancy
_atom_site_symmetry_multiplicity
_atom_site_calc_flag
_atom_site_refinement_flags
_atom_site_disorder_assembly
_atom_site_disorder_group
Rb1 Rb 0.0000 0.0000 0.0000 0.0272(3) Uani 1 4 d S . .
Rb2 Rb 0.0000 0.57127(14) 0.2500 0.0945(8) Uani 1 4 d S . .
Rb3 Rb 0.19485(5) 0.35209(8) 0.2500 0.0339(2) Uani 1 2 d S . .
Cd1 Cd 0.13989(3) 0.05362(5) 0.2500 0.01869(15) Uani 1 2 d S . .
Cd2 Cd 0.36771(3) 0.24863(4) 0.04659(3) 0.02288(13) Uani 1 1 d . . .
Cd3 Cd 0.3890(2) 0.0000 0.0000 0.0259(12) Uani 0.184(3) 2 d SP . .
Sb1 Sb 0.0000 0.19198(6) 0.2500 0.01570(17) Uani 1 4 d S . .
Sb2 Sb 0.0000 0.33589(4) 0.07231(4) 0.01742(14) Uani 1 2 d S . .
Sb3 Sb 0.41497(3) 0.33769(4) 0.2500 0.01438(13) Uani 1 2 d S . .
Sb4 Sb 0.23338(2) 0.09513(3) 0.06263(3) 0.01709(12) Uani 1 1 d . . .

loop_
_atom_site_aniso_label
_atom_site_aniso_U_11
_atom_site_aniso_U_22
_atom_site_aniso_U_33
_atom_site_aniso_U_23
_atom_site_aniso_U_13
_atom_site_aniso_U_12
Rb1 0.0286(7) 0.0305(7) 0.0226(6) 0.0024(5) 0.000 0.000
Rb2 0.175(2) 0.0173(8) 0.0908(15) 0.000 0.000 0.000
Rb3 0.0213(5) 0.0400(5) 0.0405(5) 0.000 0.000 -0.0094(4)
Cd1 0.0169(3) 0.0195(3) 0.0196(3) 0.000 0.000 -0.0002(2)
Cd2 0.0177(2) 0.0298(3) 0.0212(2) -0.00392(17) 0.00008(16) -0.00012(17)
Cd3 0.0164(19) 0.0226(19) 0.039(2) 0.0061(15) 0.000 0.000
Sb1 0.0148(4) 0.0176(4) 0.0147(3) 0.000 0.000 0.000
Sb2 0.0162(3) 0.0217(3) 0.0144(2) -0.00022(19) 0.000 0.000
Sb3 0.0114(3) 0.0176(3) 0.0141(2) 0.000 0.000 0.00041(18)
Sb4 0.0170(2) 0.0168(2) 0.0174(2) -0.00149(13) 0.00306(14) -0.00316(13)

loop_
_atom_type_symbol
_atom_type_description
_atom_type_scat_dispersion_real
_atom_type_scat_dispersion_imag
_atom_type_scat_source
Rb Rb -0.9393 2.9676 'International Tables Vol C Tables 4.2.6.8 and 6.1.1.4'
Cd Cd -0.8075 1.2024 'International Tables Vol C Tables 4.2.6.8 and 6.1.1.4'
Sb Sb -0.5866 1.5461 'International Tables Vol C Tables 4.2.6.8 and 6.1.1.4'

loop_
_geom_angle_atom_site_label_1
_geom_angle_atom_site_label_2
_geom_angle_atom_site_label_3
_geom_angle
_geom_angle_site_symmetry_1
_geom_angle_site_symmetry_3
_geom_angle_publ_flag
Cd2 Rb1 Cd2 180.000(13) 5_445 13 ?
Cd2 Rb1 Cd2 110.852(14) 5_445 8_455 ?
Cd2 Rb1 Cd2 69.148(14) 13 8_455 ?
Cd2 Rb1 Cd2 69.148(14) 5_445 16_545 ?
Cd2 Rb1 Cd2 110.852(14) 13 16_545 ?
Cd2 Rb1 Cd2 180.000(10) 8_455 16_545 ?
Cd2 Rb1 Sb1 68.112(10) 5_445 9 ?
Cd2 Rb1 Sb1 111.888(10) 13 9 ?
Cd2 Rb1 Sb1 111.888(10) 8_455 9 ?
Cd2 Rb1 Sb1 68.112(10) 16_545 9 ?
Cd2 Rb1 Sb1 111.888(10) 5_445 . ?
Cd2 Rb1 Sb1 68.112(10) 13 . ?
Cd2 Rb1 Sb1 68.112(10) 8_455 . ?
Cd2 Rb1 Sb1 111.888(10) 16_545 . ?
Sb1 Rb1 Sb1 180.0 9 . ?
Cd2 Rb1 Cd1 69.413(10) 5_445 9 ?
Cd2 Rb1 Cd1 110.587(10) 13 9 ?
Cd2 Rb1 Cd1 71.597(11) 8_455 9 ?
Cd2 Rb1 Cd1 108.403(11) 16_545 9 ?
Sb1 Rb1 Cd1 43.043(9) 9 9 ?
Sb1 Rb1 Cd1 136.957(9) . 9 ?
Cd2 Rb1 Cd1 110.587(10) 5_445 . ?
Cd2 Rb1 Cd1 69.413(10) 13 . ?
Cd2 Rb1 Cd1 108.403(11) 8_455 . ?
Cd2 Rb1 Cd1 71.597(11) 16_545 . ?
Sb1 Rb1 Cd1 136.957(9) 9 . ?
Sb1 Rb1 Cd1 43.043(9) . . ?
Cd1 Rb1 Cd1 180.000(13) 9 . ?
Cd2 Rb1 Cd1 71.597(11) 5_445 3 ?
Cd2 Rb1 Cd1 108.403(11) 13 3 ?
Cd2 Rb1 Cd1 69.413(10) 8_455 3 ?
Cd2 Rb1 Cd1 110.587(10) 16_545 3 ?
Sb1 Rb1 Cd1 136.957(9) 9 3 ?
Sb1 Rb1 Cd1 43.043(9) . 3 ?
Cd1 Rb1 Cd1 107.973(14) 9 3 ?
Cd1 Rb1 Cd1 72.027(14) . 3 ?
Cd2 Rb1 Cd1 108.403(11) 5_445 11 ?
Cd2 Rb1 Cd1 71.597(11) 13 11 ?
Cd2 Rb1 Cd1 110.587(10) 8_455 11 ?
Cd2 Rb1 Cd1 69.413(10) 16_545 11 ?
Sb1 Rb1 Cd1 43.043(9) 9 11 ?
Sb1 Rb1 Cd1 136.957(9) . 11 ?
Cd1 Rb1 Cd1 72.027(14) 9 11 ?
Cd1 Rb1 Cd1 107.973(14) . 11 ?
Cd1 Rb1 Cd1 180.00(2) 3 11 ?
Cd2 Rb1 Sb3 70.836(10) 5_445 7_545 ?
Cd2 Rb1 Sb3 109.164(10) 13 7_545 ?
Cd2 Rb1 Sb3 136.948(8) 8_455 7_545 ?
Cd2 Rb1 Sb3 43.052(8) 16_545 7_545 ?
Sb1 Rb1 Sb3 108.304(11) 9 7_545 ?
Sb1 Rb1 Sb3 71.696(11) . 7_545 ?
Cd1 Rb1 Sb3 138.014(11) 9 7_545 ?
Cd1 Rb1 Sb3 41.986(11) . 7_545 ?
Cd1 Rb1 Sb3 70.956(10) 3 7_545 ?
Cd1 Rb1 Sb3 109.044(10) 11 7_545 ?
Cd2 Rb1 Sb3 43.052(8) 5_445 5_445 ?
Cd2 Rb1 Sb3 136.948(8) 13 5_445 ?
Cd2 Rb1 Sb3 109.164(10) 8_455 5_445 ?
Cd2 Rb1 Sb3 70.836(10) 16_545 5_445 ?
Sb1 Rb1 Sb3 108.304(11) 9 5_445 ?
Sb1 Rb1 Sb3 71.696(11) . 5_445 ?
Cd1 Rb1 Sb3 109.044(10) 9 5_445 ?
Cd1 Rb1 Sb3 70.956(10) . 5_445 ?
Cd1 Rb1 Sb3 41.986(11) 3 5_445 ?
Cd1 Rb1 Sb3 138.014(11) 11 5_445 ?
Sb3 Rb1 Sb3 41.539(14) 7_545 5_445 ?
Sb3 Rb2 Sb3 46.06(3) 7 5_455 ?
Sb3 Rb2 Sb2 137.207(12) 7 . ?
Sb3 Rb2 Sb2 137.206(12) 5_455 . ?
Sb3 Rb2 Sb2 137.206(12) 7 10_556 ?
Sb3 Rb2 Sb2 137.206(12) 5_455 10_556 ?
Sb2 Rb2 Sb2 74.24(4) . 10_556 ?
Sb3 Rb2 Cd3 114.33(3) 7 5_455 ?
Sb3 Rb2 Cd3 91.48(3) 5_455 5_455 ?
Sb2 Rb2 Cd3 46.01(3) . 5_455 ?
Sb2 Rb2 Cd3 108.37(4) 10_556 5_455 ?
Sb3 Rb2 Cd3 91.48(3) 7 6 ?
Sb3 Rb2 Cd3 114.33(3) 5_455 6 ?
Sb2 Rb2 Cd3 108.37(4) . 6 ?
Sb2 Rb2 Cd3 46.01(3) 10_556 6 ?
Cd3 Rb2 Cd3 152.48(5) 5_455 6 ?
Sb3 Rb2 Cd3 91.48(3) 7 13 ?
Sb3 Rb2 Cd3 114.33(3) 5_455 13 ?
Sb2 Rb2 Cd3 46.01(3) . 13 ?
Sb2 Rb2 Cd3 108.37(4) 10_556 13 ?
Cd3 Rb2 Cd3 59.15(9) 5_455 13 ?
Cd3 Rb2 Cd3 113.56(8) 6 13 ?
Sb3 Rb2 Cd3 114.33(3) 7 14_456 ?
Sb3 Rb2 Cd3 91.48(3) 5_455 14_456 ?
Sb2 Rb2 Cd3 108.37(4) . 14_456 ?
Sb2 Rb2 Cd3 46.01(3) 10_556 14_456 ?
Cd3 Rb2 Cd3 113.56(8) 5_455 14_456 ?
Cd3 Rb2 Cd3 59.15(9) 6 14_456 ?
Cd3 Rb2 Cd3 152.48(5) 13 14_456 ?
Sb3 Rb2 Cd2 43.981(16) 7 7 ?
Sb3 Rb2 Cd2 73.01(3) 5_455 7 ?
Sb2 Rb2 Cd2 145.07(2) . 7 ?
Sb2 Rb2 Cd2 93.259(11) 10_556 7 ?
Cd3 Rb2 Cd2 158.29(4) 5_455 7 ?
Cd3 Rb2 Cd2 48.120(17) 6 7 ?
Cd3 Rb2 Cd2 112.95(4) 13 7 ?
Cd3 Rb2 Cd2 82.62(3) 14_456 7 ?
Sb3 Rb2 Cd2 73.01(3) 7 14_456 ?
Sb3 Rb2 Cd2 43.981(16) 5_455 14_456 ?
Sb2 Rb2 Cd2 145.07(2) . 14_456 ?
Sb2 Rb2 Cd2 93.259(11) 10_556 14_456 ?
Cd3 Rb2 Cd2 112.95(4) 5_455 14_456 ?
Cd3 Rb2 Cd2 82.62(3) 6 14_456 ?
Cd3 Rb2 Cd2 158.29(4) 13 14_456 ?
Cd3 Rb2 Cd2 48.120(17) 14_456 14_456 ?
Cd2 Rb2 Cd2 66.20(2) 7 14_456 ?
Sb3 Rb2 Cd2 73.01(3) 7 5_455 ?
Sb3 Rb2 Cd2 43.981(16) 5_455 5_455 ?
Sb2 Rb2 Cd2 93.259(11) . 5_455 ?
Sb2 Rb2 Cd2 145.07(2) 10_556 5_455 ?
Cd3 Rb2 Cd2 48.120(17) 5_455 5_455 ?
Cd3 Rb2 Cd2 158.29(4) 6 5_455 ?
Cd3 Rb2 Cd2 82.62(3) 13 5_455 ?
Cd3 Rb2 Cd2 112.95(4) 14_456 5_455 ?
Cd2 Rb2 Cd2 113.30(4) 7 5_455 ?
Cd2 Rb2 Cd2 78.41(3) 14_456 5_455 ?
Sb3 Rb2 Cd2 43.981(16) 7 16 ?
Sb3 Rb2 Cd2 73.01(3) 5_455 16 ?
Sb2 Rb2 Cd2 93.259(11) . 16 ?
Sb2 Rb2 Cd2 145.07(2) 10_556 16 ?
Cd3 Rb2 Cd2 82.62(3) 5_455 16 ?
Cd3 Rb2 Cd2 112.95(4) 6 16 ?
Cd3 Rb2 Cd2 48.120(17) 13 16 ?
Cd3 Rb2 Cd2 158.29(4) 14_456 16 ?
Cd2 Rb2 Cd2 78.41(3) 7 16 ?
Cd2 Rb2 Cd2 113.30(4) 14_456 16 ?
Cd2 Rb2 Cd2 66.20(2) 5_455 16 ?
Sb3 Rb3 Cd1 45.286(16) . 7 ?
Sb3 Rb3 Sb1 145.52(3) . . ?
Cd1 Rb3 Sb1 169.20(3) 7 . ?
Sb3 Rb3 Cd1 100.97(3) . . ?
Cd1 Rb3 Cd1 146.25(3) 7 . ?
Sb1 Rb3 Cd1 44.548(16) . . ?
Sb3 Rb3 Cd3 112.40(5) . 6 ?
Cd1 Rb3 Cd3 86.78(4) 7 6 ?
Sb1 Rb3 Cd3 86.81(4) . 6 ?
Cd1 Rb3 Cd3 112.06(3) . 6 ?
Sb3 Rb3 Cd3 112.40(5) . 13 ?
Cd1 Rb3 Cd3 86.78(4) 7 13 ?
Sb1 Rb3 Cd3 86.81(4) . 13 ?
Cd1 Rb3 Cd3 112.06(3) . 13 ?
Cd3 Rb3 Cd3 107.05(5) 6 13 ?
Sb3 Rb3 Sb2 145.069(11) . . ?
Cd1 Rb3 Sb2 129.94(2) 7 . ?
Sb1 Rb3 Sb2 43.305(13) . . ?
Cd1 Rb3 Sb2 75.758(18) . . ?
Cd3 Rb3 Sb2 100.60(5) 6 . ?
Cd3 Rb3 Sb2 43.53(4) 13 . ?
Sb3 Rb3 Sb2 145.069(11) . 10_556 ?
Cd1 Rb3 Sb2 129.94(2) 7 10_556 ?
Sb1 Rb3 Sb2 43.305(13) . 10_556 ?
Cd1 Rb3 Sb2 75.758(18) . 10_556 ?
Cd3 Rb3 Sb2 43.53(4) 6 10_556 ?
Cd3 Rb3 Sb2 100.60(5) 13 10_556 ?
Sb2 Rb3 Sb2 68.831(19) . 10_556 ?
Sb3 Rb3 Sb4 74.945(16) . 7 ?
Cd1 Rb3 Sb4 43.171(11) 7 7 ?
Sb1 Rb3 Sb4 130.509(19) . 7 ?
Cd1 Rb3 Sb4 143.562(11) . 7 ?
Cd3 Rb3 Sb4 43.82(4) 6 7 ?
Cd3 Rb3 Sb4 102.56(2) 13 7 ?
Sb2 Rb3 Sb4 127.84(3) . 7 ?
Sb2 Rb3 Sb4 87.333(15) 10_556 7 ?
Sb3 Rb3 Sb4 74.945(16) . 16 ?
Cd1 Rb3 Sb4 43.171(11) 7 16 ?
Sb1 Rb3 Sb4 130.509(19) . 16 ?
Cd1 Rb3 Sb4 143.562(11) . 16 ?
Cd3 Rb3 Sb4 102.56(2) 6 16 ?
Cd3 Rb3 Sb4 43.82(4) 13 16 ?
Sb2 Rb3 Sb4 87.333(15) . 16 ?
Sb2 Rb3 Sb4 127.84(3) 10_556 16 ?
Sb4 Rb3 Sb4 71.454(18) 7 16 ?
Sb3 Rb3 Sb4 78.575(18) . . ?
Cd1 Rb3 Sb4 114.88(2) 7 . ?
Sb1 Rb3 Sb4 73.562(17) . . ?
Cd1 Rb3 Sb4 42.598(12) . . ?
Cd3 Rb3 Sb4 154.65(3) 6 . ?
Cd3 Rb3 Sb4 88.089(12) 13 . ?
Sb2 Rb3 Sb4 76.161(14) . . ?
Sb2 Rb3 Sb4 114.80(2) 10_556 . ?
Sb4 Rb3 Sb4 153.51(2) 7 . ?
Sb4 Rb3 Sb4 102.389(11) 16 . ?
Sb3 Rb3 Sb4 78.575(18) . 10_556 ?
Cd1 Rb3 Sb4 114.88(2) 7 10_556 ?
Sb1 Rb3 Sb4 73.562(17) . 10_556 ?
Cd1 Rb3 Sb4 42.598(12) . 10_556 ?
Cd3 Rb3 Sb4 88.089(12) 6 10_556 ?
Cd3 Rb3 Sb4 154.65(3) 13 10_556 ?
Sb2 Rb3 Sb4 114.80(2) . 10_556 ?
Sb2 Rb3 Sb4 76.161(14) 10_556 10_556 ?
Sb4 Rb3 Sb4 102.389(11) 7 10_556 ?
Sb4 Rb3 Sb4 153.51(2) 16 10_556 ?
Sb4 Rb3 Sb4 71.28(2) . 10_556 ?
Sb3 Cd1 Sb4 110.229(16) 7_545 10_556 ?
Sb3 Cd1 Sb4 110.229(16) 7_545 . ?
Sb4 Cd1 Sb4 110.11(2) 10_556 . ?
Sb3 Cd1 Sb1 107.90(2) 7_545 . ?
Sb4 Cd1 Sb1 109.162(17) 10_556 . ?
Sb4 Cd1 Sb1 109.162(17) . . ?
Sb3 Cd1 Rb3 66.22(2) 7_545 7_545 ?
Sb4 Cd1 Rb3 73.832(16) 10_556 7_545 ?
Sb4 Cd1 Rb3 73.832(16) . 7_545 ?
Sb1 Cd1 Rb3 174.12(3) . 7_545 ?
Sb3 Cd1 Rb3 175.08(3) 7_545 . ?
Sb4 Cd1 Rb3 72.219(15) 10_556 . ?
Sb4 Cd1 Rb3 72.219(15) . . ?
Sb1 Cd1 Rb3 67.18(2) . . ?
Rb3 Cd1 Rb3 118.693(17) 7_545 . ?
Sb3 Cd1 Rb1 69.590(10) 7_545 . ?
Sb4 Cd1 Rb1 176.883(18) 10_556 . ?
Sb4 Cd1 Rb1 72.648(10) . . ?
Sb1 Cd1 Rb1 68.211(11) . . ?
Rb3 Cd1 Rb1 108.629(13) 7_545 . ?
Rb3 Cd1 Rb1 107.721(12) . . ?
Sb3 Cd1 Rb1 69.590(10) 7_545 2 ?
Sb4 Cd1 Rb1 72.648(10) 10_556 2 ?
Sb4 Cd1 Rb1 176.883(18) . 2 ?
Sb1 Cd1 Rb1 68.211(11) . 2 ?
Rb3 Cd1 Rb1 108.629(13) 7_545 2 ?
Rb3 Cd1 Rb1 107.721(12) . 2 ?
Rb1 Cd1 Rb1 104.555(14) . 2 ?
Sb2 Cd2 Sb3 113.075(19) 13 . ?
Sb2 Cd2 Sb4 116.527(19) 13 13 ?
Sb3 Cd2 Sb4 108.233(19) . 13 ?
Sb2 Cd2 Sb4 112.236(19) 13 . ?
Sb3 Cd2 Sb4 113.342(17) . . ?
Sb4 Cd2 Sb4 91.714(16) 13 . ?
Sb2 Cd2 Cd3 57.19(5) 13 . ?
Sb3 Cd2 Cd3 120.51(3) . . ?
Sb4 Cd2 Cd3 129.16(4) 13 . ?
Sb4 Cd2 Cd3 57.47(6) . . ?
Sb2 Cd2 Rb1 77.513(14) 13 5 ?
Sb3 Cd2 Rb1 70.518(13) . 5 ?
Sb4 Cd2 Rb1 73.444(13) 13 5 ?
Sb4 Cd2 Rb1 164.975(17) . 5 ?
Cd3 Cd2 Rb1 134.42(6) . 5 ?
Sb2 Cd2 Rb2 72.893(15) 13 5_545 ?
Sb3 Cd2 Rb2 60.37(2) . 5_545 ?
Sb4 Cd2 Rb2 168.27(2) 13 5_545 ?
Sb4 Cd2 Rb2 90.77(2) . 5_545 ?
Cd3 Cd2 Rb2 61.21(4) . 5_545 ?
Rb1 Cd2 Rb2 103.31(2) 5 5_545 ?
Sb2 Cd2 Rb3 172.359(19) 13 . ?
Sb3 Cd2 Rb3 61.065(16) . . ?
Sb4 Cd2 Rb3 70.872(15) 13 . ?
Sb4 Cd2 Rb3 68.102(17) . . ?
Cd3 Cd2 Rb3 120.37(5) . . ?
Rb1 Cd2 Rb3 103.834(17) 5 . ?
Rb2 Cd2 Rb3 99.526(15) 5_545 . ?
Sb2 Cd2 Rb3 66.809(17) 13 13 ?
Sb3 Cd2 Rb3 175.21(2) . 13 ?
Sb4 Cd2 Rb3 68.298(17) 13 13 ?
Sb4 Cd2 Rb3 70.527(15) . 13 ?
Cd3 Cd2 Rb3 63.75(3) . 13 ?
Rb1 Cd2 Rb3 105.002(15) 5 13 ?
Rb2 Cd2 Rb3 123.25(3) 5_545 13 ?
Rb3 Cd2 Rb3 119.482(13) . 13 ?
Sb2 Cd3 Sb2 101.00(10) 13 5_545 ?
Sb2 Cd3 Sb4 139.32(4) 13 4 ?
Sb2 Cd3 Sb4 110.87(3) 5_545 4 ?
Sb2 Cd3 Sb4 110.87(3) 13 . ?
Sb2 Cd3 Sb4 139.32(4) 5_545 . ?
Sb4 Cd3 Sb4 57.62(7) 4 . ?
Sb2 Cd3 Cd2 55.847(18) 13 . ?
Sb2 Cd3 Cd2 134.66(8) 5_545 . ?
Sb4 Cd3 Cd2 110.13(9) 4 . ?
Sb4 Cd3 Cd2 57.38(3) . . ?
Sb2 Cd3 Cd2 134.66(8) 13 4 ?
Sb2 Cd3 Cd2 55.847(18) 5_545 4 ?
Sb4 Cd3 Cd2 57.38(3) 4 4 ?
Sb4 Cd3 Cd2 110.13(9) . 4 ?
Cd2 Cd3 Cd2 167.23(12) . 4 ?
Sb2 Cd3 Rb2 77.23(6) 13 5_545 ?
Sb2 Cd3 Rb2 65.99(5) 5_545 5_545 ?
Sb4 Cd3 Rb2 138.61(6) 4 5_545 ?
Sb4 Cd3 Rb2 96.59(2) . 5_545 ?
Cd2 Cd3 Rb2 70.67(3) . 5_545 ?
Cd2 Cd3 Rb2 116.15(5) 4 5_545 ?
Sb2 Cd3 Rb2 65.99(5) 13 13 ?
Sb2 Cd3 Rb2 77.24(6) 5_545 13 ?
Sb4 Cd3 Rb2 96.59(2) 4 13 ?
Sb4 Cd3 Rb2 138.61(6) . 13 ?
Cd2 Cd3 Rb2 116.15(5) . 13 ?
Cd2 Cd3 Rb2 70.67(3) 4 13 ?
Rb2 Cd3 Rb2 120.85(9) 5_545 13 ?
Sb2 Cd3 Rb3 144.44(5) 13 7_545 ?
Sb2 Cd3 Rb3 69.031(15) 5_545 7_545 ?
Sb4 Cd3 Rb3 73.07(5) 4 7_545 ?
Sb4 Cd3 Rb3 70.34(5) . 7_545 ?
Cd2 Cd3 Rb3 106.02(4) . 7_545 ?
Cd2 Cd3 Rb3 69.16(3) 4 7_545 ?
Rb2 Cd3 Rb3 67.48(2) 5_545 7_545 ?
Rb2 Cd3 Rb3 137.44(3) 13 7_545 ?
Sb2 Cd3 Rb3 69.031(15) 13 13 ?
Sb2 Cd3 Rb3 144.44(5) 5_545 13 ?
Sb4 Cd3 Rb3 70.34(5) 4 13 ?
Sb4 Cd3 Rb3 73.07(5) . 13 ?
Cd2 Cd3 Rb3 69.16(3) . 13 ?
Cd2 Cd3 Rb3 106.02(4) 4 13 ?
Rb2 Cd3 Rb3 137.44(3) 5_545 13 ?
Rb2 Cd3 Rb3 67.48(2) 13 13 ?
Rb3 Cd3 Rb3 138.03(10) 7_545 13 ?
Sb2 Sb1 Sb2 102.13(3) 10_556 . ?
Sb2 Sb1 Cd1 112.002(8) 10_556 3 ?
Sb2 Sb1 Cd1 112.002(8) . 3 ?
Sb2 Sb1 Cd1 112.002(8) 10_556 . ?
Sb2 Sb1 Cd1 112.002(8) . . ?
Cd1 Sb1 Cd1 106.81(3) 3 . ?
Sb2 Sb1 Rb3 70.734(14) 10_556 . ?
Sb2 Sb1 Rb3 70.734(14) . . ?
Cd1 Sb1 Rb3 175.08(3) 3 . ?
Cd1 Sb1 Rb3 68.269(19) . . ?
Sb2 Sb1 Rb3 70.734(14) 10_556 3 ?
Sb2 Sb1 Rb3 70.734(14) . 3 ?
Cd1 Sb1 Rb3 68.269(19) 3 3 ?
Cd1 Sb1 Rb3 175.08(3) . 3 ?
Rb3 Sb1 Rb3 116.66(4) . 3 ?
Sb2 Sb1 Rb1 178.52(2) 10_556 . ?
Sb2 Sb1 Rb1 76.381(12) . . ?
Cd1 Sb1 Rb1 68.746(12) 3 . ?
Cd1 Sb1 Rb1 68.746(12) . . ?
Rb3 Sb1 Rb1 108.618(8) . . ?
Rb3 Sb1 Rb1 108.618(8) 3 . ?
Sb2 Sb1 Rb1 76.381(12) 10_556 2 ?
Sb2 Sb1 Rb1 178.52(2) . 2 ?
Cd1 Sb1 Rb1 68.746(12) 3 2 ?
Cd1 Sb1 Rb1 68.746(12) . 2 ?
Rb3 Sb1 Rb1 108.618(8) . 2 ?
Rb3 Sb1 Rb1 108.618(8) 3 2 ?
Rb1 Sb1 Rb1 105.103(18) . 2 ?
Cd2 Sb2 Cd2 100.65(2) 8_455 13 ?
Cd2 Sb2 Sb1 99.967(17) 8_455 . ?
Cd2 Sb2 Sb1 99.967(17) 13 . ?
Cd2 Sb2 Cd3 126.00(4) 8_455 13 ?
Cd2 Sb2 Cd3 66.96(4) 13 13 ?
Sb1 Sb2 Cd3 133.32(4) . 13 ?
Cd2 Sb2 Cd3 66.96(4) 8_455 5_455 ?
Cd2 Sb2 Cd3 126.00(4) 13 5_455 ?
Sb1 Sb2 Cd3 133.32(4) . 5_455 ?
Cd3 Sb2 Cd3 79.00(10) 13 5_455 ?
Cd2 Sb2 Rb2 127.497(14) 8_455 . ?
Cd2 Sb2 Rb2 127.497(14) 13 . ?
Sb1 Sb2 Rb2 91.81(2) . . ?
Cd3 Sb2 Rb2 68.00(2) 13 . ?
Cd3 Sb2 Rb2 68.00(2) 5_455 . ?
Cd2 Sb2 Rb3 161.27(2) 8_455 . ?
Cd2 Sb2 Rb3 71.311(14) 13 . ?
Sb1 Sb2 Rb3 65.960(14) . . ?
Cd3 Sb2 Rb3 67.44(4) 13 . ?
Cd3 Sb2 Rb3 131.58(4) 5_455 . ?
Rb2 Sb2 Rb3 67.539(17) . . ?
Cd2 Sb2 Rb3 71.311(14) 8_455 3 ?
Cd2 Sb2 Rb3 161.27(2) 13 3 ?
Sb1 Sb2 Rb3 65.960(14) . 3 ?
Cd3 Sb2 Rb3 131.58(4) 13 3 ?
Cd3 Sb2 Rb3 67.44(4) 5_455 3 ?
Rb2 Sb2 Rb3 67.539(17) . 3 ?
Rb3 Sb2 Rb3 110.84(2) . 3 ?
Cd2 Sb2 Rb2 66.510(18) 8_455 9_565 ?
Cd2 Sb2 Rb2 66.510(18) 13 9_565 ?
Sb1 Sb2 Rb2 157.10(3) . 9_565 ?
Cd3 Sb2 Rb2 60.36(3) 13 9_565 ?
Cd3 Sb2 Rb2 60.36(3) 5_455 9_565 ?
Rb2 Sb2 Rb2 111.093(15) . 9_565 ?
Rb3 Sb2 Rb2 121.940(12) . 9_565 ?
Rb3 Sb2 Rb2 121.940(12) 3 9_565 ?
Cd2 Sb2 Rb1 61.913(13) 8_455 . ?
Cd2 Sb2 Rb1 61.913(13) 13 . ?
Sb1 Sb2 Rb1 63.248(15) . . ?
Cd3 Sb2 Rb1 128.62(4) 13 . ?
Cd3 Sb2 Rb1 128.62(4) 5_455 . ?
Rb2 Sb2 Rb1 155.06(2) . . ?
Rb3 Sb2 Rb1 99.757(17) . . ?
Rb3 Sb2 Rb1 99.757(17) 3 . ?
Rb2 Sb2 Rb1 93.85(2) 9_565 . ?
Sb3 Sb3 Cd1 108.696(15) 3_655 7 ?
Sb3 Sb3 Cd2 105.794(13) 3_655 . ?
Cd1 Sb3 Cd2 106.111(15) 7 . ?
Sb3 Sb3 Cd2 105.794(13) 3_655 10_556 ?
Cd1 Sb3 Cd2 106.111(15) 7 10_556 ?
Cd2 Sb3 Cd2 123.73(2) . 10_556 ?
Sb3 Sb3 Rb2 66.969(14) 3_655 5_545 ?
Cd1 Sb3 Rb2 175.67(2) 7 5_545 ?
Cd2 Sb3 Rb2 75.648(14) . 5_545 ?
Cd2 Sb3 Rb2 75.648(14) 10_556 5_545 ?
Sb3 Sb3 Rb3 177.188(17) 3_655 . ?
Cd1 Sb3 Rb3 68.49(2) 7 . ?
Cd2 Sb3 Rb3 75.347(15) . . ?
Cd2 Sb3 Rb3 75.347(15) 10_556 . ?
Rb2 Sb3 Rb3 115.84(2) 5_545 . ?
Sb3 Sb3 Rb1 69.230(7) 3_655 6 ?
Cd1 Sb3 Rb1 68.424(10) 7 6 ?
Cd2 Sb3 Rb1 169.838(16) . 6 ?
Cd2 Sb3 Rb1 66.429(10) 10_556 6 ?
Rb2 Sb3 Rb1 109.207(11) 5_545 6 ?
Rb3 Sb3 Rb1 109.223(12) . 6 ?
Sb3 Sb3 Rb1 69.230(7) 3_655 5 ?
Cd1 Sb3 Rb1 68.424(10) 7 5 ?
Cd2 Sb3 Rb1 66.429(10) . 5 ?
Cd2 Sb3 Rb1 169.838(16) 10_556 5 ?
Rb2 Sb3 Rb1 109.207(11) 5_545 5 ?
Rb3 Sb3 Rb1 109.223(12) . 5 ?
Rb1 Sb3 Rb1 103.410(12) 6 5 ?
Sb4 Sb4 Cd1 107.482(19) 4 . ?
Sb4 Sb4 Cd2 107.457(17) 4 13 ?
Cd1 Sb4 Cd2 101.087(18) . 13 ?
Sb4 Sb4 Cd2 120.307(14) 4 . ?
Cd1 Sb4 Cd2 125.798(18) . . ?
Cd2 Sb4 Cd2 88.286(16) 13 . ?
Sb4 Sb4 Cd3 61.19(3) 4 . ?
Cd1 Sb4 Cd3 128.381(17) . . ?
Cd2 Sb4 Cd3 130.527(15) 13 . ?
Cd2 Sb4 Cd3 65.15(3) . . ?
Sb4 Sb4 Rb3 72.014(17) 4 7_545 ?
Cd1 Sb4 Rb3 62.997(16) . 7_545 ?
Cd2 Sb4 Rb3 161.918(19) 13 7_545 ?
Cd2 Sb4 Rb3 107.786(19) . 7_545 ?
Cd3 Sb4 Rb3 65.845(13) . 7_545 ?
Sb4 Sb4 Rb3 170.443(14) 4 . ?
Cd1 Sb4 Rb3 65.182(17) . . ?
Cd2 Sb4 Rb3 69.406(15) 13 . ?
Cd2 Sb4 Rb3 69.052(16) . . ?
Cd3 Sb4 Rb3 127.93(4) . . ?
Rb3 Sb4 Rb3 108.009(10) 7_545 . ?
Sb4 Sb4 Rb1 69.862(5) 4 . ?
Cd1 Sb4 Rb1 66.001(12) . . ?
Cd2 Sb4 Rb1 64.019(12) 13 . ?
Cd2 Sb4 Rb1 152.210(15) . . ?
Cd3 Sb4 Rb1 131.05(3) . . ?
Rb3 Sb4 Rb1 99.945(16) 7_545 . ?
Rb3 Sb4 Rb1 100.956(15) . . ?
Sb4 Sb4 Rb3 67.198(18) 4 13 ?
Cd1 Sb4 Rb3 163.615(19) . 13 ?
Cd2 Sb4 Rb3 67.471(17) 13 13 ?
Cd2 Sb4 Rb3 67.315(15) . 13 ?
Cd3 Sb4 Rb3 63.951(16) . 13 ?
Rb3 Sb4 Rb3 125.870(19) 7_545 13 ?
Rb3 Sb4 Rb3 117.992(11) . 13 ?
Rb1 Sb4 Rb3 97.874(14) . 13 ?

loop_
_geom_bond_atom_site_label_1
_geom_bond_atom_site_label_2
_geom_bond_distance
_geom_bond_site_symmetry_2
_geom_bond_publ_flag
Rb1 Cd2 3.8471(5) 5_445 ?
Rb1 Cd2 3.8471(5) 13 ?
Rb1 Cd2 3.8471(5) 8_455 ?
Rb1 Cd2 3.8471(5) 16_545 ?
Rb1 Sb1 3.9118(5) 9 ?
Rb1 Sb1 3.9118(5) . ?
Rb1 Cd1 3.9263(4) 9 ?
Rb1 Cd1 3.9263(4) . ?
Rb1 Cd1 3.9263(4) 3 ?
Rb1 Cd1 3.9263(4) 11 ?
Rb1 Sb3 3.9570(4) 7_545 ?
Rb1 Sb3 3.9570(4) 5_445 ?
Rb2 Sb3 3.5867(17) 7 ?
Rb2 Sb3 3.5867(17) 5_455 ?
Rb2 Sb2 3.6575(15) . ?
Rb2 Sb2 3.6575(15) 10_556 ?
Rb2 Cd3 3.7124(17) 5_455 ?
Rb2 Cd3 3.7124(17) 6 ?
Rb2 Cd3 3.7124(17) 13 ?
Rb2 Cd3 3.7124(17) 14_456 ?
Rb2 Cd2 3.9975(11) 7 ?
Rb2 Cd2 3.9975(11) 14_456 ?
Rb2 Cd2 3.9975(11) 5_455 ?
Rb2 Cd2 3.9975(11) 16 ?
Rb3 Sb3 3.6371(11) . ?
Rb3 Cd1 3.6977(10) 7 ?
Rb3 Sb1 3.7782(9) . ?
Rb3 Cd1 3.8076(11) . ?
Rb3 Cd3 3.8622(14) 6 ?
Rb3 Cd3 3.8622(14) 13 ?
Rb3 Sb2 3.9054(8) . ?
Rb3 Sb2 3.9054(8) 10_556 ?
Rb3 Sb4 3.9860(8) 7 ?
Rb3 Sb4 3.9860(8) 16 ?
Rb3 Sb4 3.9947(9) . ?
Rb3 Sb4 3.9947(9) 10_556 ?
Cd1 Sb3 2.8244(8) 7_545 ?
Cd1 Sb4 2.8394(5) 10_556 ?
Cd1 Sb4 2.8394(5) . ?
Cd1 Sb1 2.8754(7) . ?
Cd1 Rb3 3.6977(10) 7_545 ?
Cd1 Rb1 3.9263(4) 2 ?
Cd2 Sb2 2.8363(5) 13 ?
Cd2 Sb3 2.8654(5) . ?
Cd2 Sb4 2.8933(6) 13 ?
Cd2 Sb4 2.9278(6) . ?
Cd2 Cd3 3.1540(6) . ?
Cd2 Rb1 3.8471(5) 5 ?
Cd2 Rb2 3.9975(11) 5_545 ?
Cd3 Sb2 2.881(2) 13 ?
Cd3 Sb2 2.881(2) 5_545 ?
Cd3 Sb4 2.931(3) 4 ?
Cd3 Sb4 2.931(3) . ?
Cd3 Cd2 3.1540(6) 4 ?
Cd3 Rb2 3.7124(17) 5_545 ?
Cd3 Rb2 3.7124(17) 13 ?
Cd3 Rb3 3.8622(14) 7_545 ?
Cd3 Rb3 3.8622(14) 13 ?
Sb1 Sb2 2.8375(7) 10_556 ?
Sb1 Sb2 2.8375(7) . ?
Sb1 Cd1 2.8754(7) 3 ?
Sb1 Rb3 3.7782(9) 3 ?
Sb1 Rb1 3.9118(5) 2 ?
Sb2 Cd2 2.8363(5) 8_455 ?
Sb2 Cd2 2.8363(5) 13 ?
Sb2 Cd3 2.881(2) 13 ?
Sb2 Cd3 2.881(2) 5_455 ?
Sb2 Rb3 3.9054(8) 3 ?
Sb3 Sb3 2.8064(10) 3_655 ?
Sb3 Cd1 2.8244(8) 7 ?
Sb3 Cd2 2.8654(5) 10_556 ?
Sb3 Rb2 3.5867(17) 5_545 ?
Sb3 Rb1 3.9570(4) 6 ?
Sb3 Rb1 3.9570(4) 5 ?
Sb4 Sb4 2.8247(7) 4 ?
Sb4 Cd2 2.8933(6) 13 ?
Sb4 Rb3 3.9860(8) 7_545 ?
